data_7719717
loop_
_publ_author_name
'Rayasingh, Amlan Ranjan'
'Manivannan, Vadivelu'

_publ_section_title
;
 Group 10 complexes of benzothiazolehydrazone- and
 imidazo[1,5-<i>a</i>]pyridine-based ligands: structural artistry,
 biophysical study, and catalytic activity.
;
_journal_issue 45
_journal_name_full 'Dalton transactions (Cambridge, England : 2003)'
_journal_page_first 16939
_journal_page_last 16954
_journal_paper_doi 10.1039/d5dt02077h
_journal_volume 54
_journal_year 2025
_chemical_formula_moiety 'C22 H14 Cl N3 O Pt'
_chemical_formula_sum 'C22 H14 Cl N3 O Pt'
_chemical_formula_weight 566.90
_space_group_crystal_system monoclinic
_space_group_IT_number 14
_space_group_name_Hall '-P 2yn'
_space_group_name_H-M_alt 'P 1 21/n 1'
_atom_sites_solution_hydrogens geom
_audit_creation_date 2025-03-22
_audit_creation_method
;
Olex2 1.5
(compiled 2021.12.09 svn.r5202d8cf for OlexSys, GUI svn.r6439)
;
_audit_update_record
;
2025-05-24 deposited with the CCDC.	2025-10-17 downloaded from the CCDC.
;
_cell_angle_alpha 90
_cell_angle_beta 95.687(3)
_cell_angle_gamma 90
_cell_formula_units_Z 8
_cell_length_a 12.5372(14)
_cell_length_b 7.6654(9)
_cell_length_c 37.269(4)
_cell_measurement_reflns_used 9908
_cell_measurement_temperature 295.00
_cell_measurement_theta_max 26.34
_cell_measurement_theta_min 2.20
_cell_volume 3564.0(7)
_computing_cell_refinement 'SAINT V8.40B (?, 2016)'
_computing_data_reduction 'SAINT V8.40B (?, 2016)'
_computing_molecular_graphics 'Olex2 1.5 (Dolomanov et al., 2009)'
_computing_publication_material 'Olex2 1.5 (Dolomanov et al., 2009)'
_computing_structure_refinement 'XL  (Sheldrick, 2008)'
_diffrn_ambient_temperature 295.00
_diffrn_detector 'CCD area detector'
_diffrn_detector_type 'Bruker SMART CCD 1K area detector'
_diffrn_measured_fraction_theta_full 0.999
_diffrn_measured_fraction_theta_max 0.999
_diffrn_measurement_device 'three-circle diffractometer'
_diffrn_measurement_device_type 'Bruker APEX-II CCD'
_diffrn_measurement_method '\w scans'
_diffrn_radiation_monochromator graphite
_diffrn_radiation_probe x-ray
_diffrn_radiation_type MoK\a
_diffrn_radiation_wavelength 0.71073
_diffrn_reflns_av_R_equivalents 0.0430
_diffrn_reflns_av_unetI/netI 0.0227
_diffrn_reflns_Laue_measured_fraction_full 0.999
_diffrn_reflns_Laue_measured_fraction_max 0.999
_diffrn_reflns_limit_h_max 15
_diffrn_reflns_limit_h_min -15
_diffrn_reflns_limit_k_max 9
_diffrn_reflns_limit_k_min -9
_diffrn_reflns_limit_l_max 46
_diffrn_reflns_limit_l_min -46
_diffrn_reflns_number 76977
_diffrn_reflns_point_group_measured_fraction_full 0.999
_diffrn_reflns_point_group_measured_fraction_max 0.999
_diffrn_reflns_theta_full 25.242
_diffrn_reflns_theta_max 26.349
_diffrn_reflns_theta_min 2.197
_diffrn_source 'sealed X-ray tube'
_diffrn_source_current 1.4
_diffrn_source_power 0.07
_diffrn_source_target Mo
_diffrn_source_voltage 50.0
_diffrn_standards_number 0
_exptl_absorpt_coefficient_mu 8.043
_exptl_absorpt_correction_T_max 0.7454
_exptl_absorpt_correction_T_min 0.3156
_exptl_absorpt_correction_type multi-scan
_exptl_absorpt_process_details
;
SADABS-2016/2 (Bruker,2016/2) was used for absorption correction.
wR2(int) was 0.1438 before and 0.0639 after correction.
The Ratio of minimum to maximum transmission is 0.4234.
The \l/2 correction factor is Not present.
;
_exptl_crystal_colour 'metallic brown'
_exptl_crystal_colour_lustre metallic
_exptl_crystal_colour_primary brown
_exptl_crystal_density_diffrn 2.113
_exptl_crystal_description block
_exptl_crystal_F_000 2160
_exptl_crystal_size_max 0.14
_exptl_crystal_size_mid 0.1
_exptl_crystal_size_min 0.08
_refine_diff_density_max 1.581
_refine_diff_density_min -1.737
_refine_diff_density_rms 0.111
_refine_ls_extinction_method none
_refine_ls_goodness_of_fit_ref 1.087
_refine_ls_hydrogen_treatment constr
_refine_ls_matrix_type full
_refine_ls_number_parameters 505
_refine_ls_number_reflns 7287
_refine_ls_number_restraints 0
_refine_ls_restrained_S_all 1.087
_refine_ls_R_factor_all 0.0414
_refine_ls_R_factor_gt 0.0272
_refine_ls_shift/su_max 0.007
_refine_ls_shift/su_mean 0.000
_refine_ls_structure_factor_coef Fsqd
_refine_ls_weighting_details 'w=1/[\s^2^(Fo^2^)+(0.0184P)^2^+11.6778P] where P=(Fo^2^+2Fc^2^)/3'
_refine_ls_weighting_scheme calc
_refine_ls_wR_factor_gt 0.0565
_refine_ls_wR_factor_ref 0.0652
_reflns_Friedel_coverage 0.000
_reflns_number_gt 5907
_reflns_number_total 7287
_reflns_threshold_expression 'I > 2\s(I)'
_cod_data_source_file d5dt02077h2.cif
_cod_data_source_block 3e
_cod_depositor_comments 'Adding full bibliography for 7719702--7719718.cif.'
_cod_original_cell_volume 3564.1(7)
_cod_database_code 7719717
_shelx_shelxl_version_number 2019/1
_shelx_space_group_comment
;
The symmetry employed for this shelxl refinement is uniquely defined
by the following loop, which should always be used as a source of
symmetry information in preference to the above space-group names.
They are only intended as comments.
;
_shelx_estimated_absorpt_t_max 0.565
_shelx_estimated_absorpt_t_min 0.399
_olex2_refinement_description
;
1.a Aromatic/amide H refined with riding coordinates:
 C2(H2), C3(H3), C4(H4), C5(H5), C10(H10), C11(H11), C15(H15), C16(H16),
 C17(H17), C18(H18), C19(H19), C20(H20), C21(H21), C22(H22), C24(H24), C25(H25),
  C26(H26), C27(H27), C35(H35), C36(H36), C37(H37), C38(H38), C39(H39),
 C40(H40), C41(H41), C42(H42), C43(H43), C44(H44)
;
_olex2_submission_special_instructions 'No special instructions were received'

loop_
_space_group_symop_operation_xyz
'x, y, z'
'-x+1/2, y+1/2, -z+1/2'
'-x, -y, -z'
'x-1/2, -y-1/2, z-1/2'

loop_
_atom_site_label
_atom_site_type_symbol
_atom_site_fract_x
_atom_site_fract_y
_atom_site_fract_z
_atom_site_U_iso_or_equiv
_atom_site_adp_type
_atom_site_occupancy
_atom_site_site_symmetry_order
_atom_site_calc_flag
_atom_site_refinement_flags_posn
_atom_site_refinement_flags_adp
_atom_site_refinement_flags_occupancy
_atom_site_disorder_assembly
_atom_site_disorder_group
Pt1 Pt 0.23536(2) 0.24664(2) 0.65299(2) 0.03038(6) Uani 1 1 d . . . . .
Pt2 Pt 0.26779(2) 0.73048(3) 0.55756(2) 0.03931(6) Uani 1 1 d . . . . .
Cl1 Cl 0.08356(10) 0.2076(2) 0.68241(4) 0.0557(4) Uani 1 1 d . . . . .
Cl2 Cl 0.19651(12) 0.7137(3) 0.49799(4) 0.0659(5) Uani 1 1 d . . . . .
O1 O 0.3125(2) 0.3562(4) 0.69646(8) 0.0359(7) Uani 1 1 d . . . . .
O2 O 0.4007(3) 0.8440(5) 0.54388(9) 0.0455(9) Uani 1 1 d . . . . .
N1 N 0.1720(3) 0.1708(6) 0.60374(11) 0.0376(9) Uani 1 1 d . . . . .
N3 N 0.5057(3) 0.3662(5) 0.60622(9) 0.0282(8) Uani 1 1 d . . . . .
N2 N 0.3594(3) 0.2775(5) 0.62685(9) 0.0289(8) Uani 1 1 d . . . . .
N4 N 0.1379(3) 0.6397(6) 0.57923(12) 0.0452(10) Uani 1 1 d . . . . .
N5 N 0.3902(3) 0.8455(5) 0.65972(10) 0.0344(9) Uani 1 1 d . . . . .
N6 N 0.3188(3) 0.7489(5) 0.60803(11) 0.0362(9) Uani 1 1 d . . . . .
C1 C 0.2371(4) 0.2029(6) 0.57689(13) 0.0348(10) Uani 1 1 d . . . . .
C2 C 0.0723(4) 0.1118(8) 0.59470(15) 0.0513(14) Uani 1 1 d . . . . .
H2 H 0.028993 0.086702 0.612896 0.062 Uiso 1 1 calc R U . . .
C3 C 0.0320(5) 0.0871(9) 0.55942(16) 0.0606(17) Uani 1 1 d . . . . .
H3 H -0.037392 0.045665 0.553888 0.073 Uiso 1 1 calc R U . . .
C4 C 0.0959(5) 0.1245(9) 0.53229(16) 0.0585(16) Uani 1 1 d . . . . .
H4 H 0.069154 0.112363 0.508245 0.070 Uiso 1 1 calc R U . . .
C5 C 0.1980(4) 0.1792(8) 0.54102(14) 0.0482(13) Uani 1 1 d . . . . .
H5 H 0.242162 0.201036 0.522892 0.058 Uiso 1 1 calc R U . . .
C6 C 0.3422(4) 0.2632(6) 0.59019(11) 0.0307(10) Uani 1 1 d . . . . .
C7 C 0.4346(4) 0.3170(6) 0.57618(11) 0.0310(10) Uani 1 1 d . . . . .
C8 C 0.4568(3) 0.3354(6) 0.63773(11) 0.0269(9) Uani 1 1 d . . . . .
C9 C 0.4166(4) 0.3898(6) 0.70033(12) 0.0304(10) Uani 1 1 d . . . . .
C10 C 0.4528(4) 0.4594(6) 0.73501(12) 0.0368(11) Uani 1 1 d . . . . .
H10 H 0.402398 0.486746 0.750836 0.044 Uiso 1 1 calc R U . . .
C11 C 0.5567(4) 0.4866(6) 0.74549(12) 0.0395(12) Uani 1 1 d . . . . .
H11 H 0.576255 0.540940 0.767479 0.047 Uiso 1 1 calc R U . . .
C12 C 0.6378(4) 0.4341(6) 0.72368(12) 0.0330(10) Uani 1 1 d . . . . .
C13 C 0.6054(3) 0.3646(6) 0.68896(12) 0.0289(9) Uani 1 1 d . . . . .
C14 C 0.4934(3) 0.3660(5) 0.67524(11) 0.0270(9) Uani 1 1 d . . . . .
C15 C 0.4685(4) 0.3329(7) 0.54130(12) 0.0403(12) Uani 1 1 d . . . . .
H15 H 0.423802 0.297251 0.521245 0.048 Uiso 1 1 calc R U . . .
C16 C 0.6016(4) 0.4462(6) 0.60105(12) 0.0329(10) Uani 1 1 d . . . . .
H16 H 0.645402 0.489255 0.620644 0.039 Uiso 1 1 calc R U . . .
C17 C 0.6311(4) 0.4614(7) 0.56752(13) 0.0412(12) Uani 1 1 d . . . . .
H17 H 0.696347 0.513856 0.564206 0.049 Uiso 1 1 calc R U . . .
C18 C 0.5656(4) 0.3998(7) 0.53719(13) 0.0450(13) Uani 1 1 d . . . . .
H18 H 0.589572 0.405408 0.514395 0.054 Uiso 1 1 calc R U . . .
C19 C 0.7484(4) 0.4440(7) 0.73605(13) 0.0415(12) Uani 1 1 d . . . . .
H19 H 0.769534 0.495365 0.758219 0.050 Uiso 1 1 calc R U . . .
C20 C 0.8236(4) 0.3793(7) 0.71586(15) 0.0455(13) Uani 1 1 d . . . . .
H20 H 0.896018 0.391379 0.723606 0.055 Uiso 1 1 calc R U . . .
C21 C 0.7919(4) 0.2949(6) 0.68359(14) 0.0403(12) Uani 1 1 d . . . . .
H21 H 0.843456 0.243481 0.670701 0.048 Uiso 1 1 calc R U . . .
C22 C 0.6864(4) 0.2860(6) 0.67043(13) 0.0339(10) Uani 1 1 d . . . . .
H22 H 0.667343 0.227221 0.648922 0.041 Uiso 1 1 calc R U . . .
C23 C 0.1431(4) 0.6537(7) 0.61608(14) 0.0422(12) Uani 1 1 d . . . . .
C24 C 0.0568(5) 0.6067(8) 0.63417(17) 0.0543(15) Uani 1 1 d . . . . .
H24 H 0.060384 0.617287 0.659117 0.065 Uiso 1 1 calc R U . . .
C25 C -0.0348(5) 0.5438(9) 0.6150(2) 0.0677(18) Uani 1 1 d . . . . .
H25 H -0.093732 0.512417 0.626867 0.081 Uiso 1 1 calc R U . . .
C26 C -0.0385(5) 0.5279(9) 0.5782(2) 0.0687(19) Uani 1 1 d . . . . .
H26 H -0.099643 0.484751 0.564982 0.082 Uiso 1 1 calc R U . . .
C27 C 0.0487(5) 0.5763(8) 0.56125(18) 0.0586(16) Uani 1 1 d . . . . .
H27 H 0.045866 0.564712 0.536331 0.070 Uiso 1 1 calc R U . . .
C28 C 0.2440(4) 0.7227(6) 0.63191(14) 0.0391(11) Uani 1 1 d . . . . .
C29 C 0.2887(4) 0.7800(6) 0.66522(13) 0.0376(11) Uani 1 1 d . . . . .
C30 C 0.4090(4) 0.8180(6) 0.62380(12) 0.0342(10) Uani 1 1 d . . . . .
C31 C 0.4863(4) 0.8747(6) 0.56633(13) 0.0355(11) Uani 1 1 d . . . . .
C32 C 0.5003(4) 0.8558(6) 0.60454(12) 0.0325(10) Uani 1 1 d . . . . .
C33 C 0.6090(4) 0.8605(6) 0.62212(12) 0.0327(10) Uani 1 1 d . . . . .
C34 C 0.6941(4) 0.9241(7) 0.60327(13) 0.0394(11) Uani 1 1 d . . . . .
C35 C 0.6718(4) 0.9680(7) 0.56623(14) 0.0443(12) Uani 1 1 d . . . . .
H35 H 0.725294 1.017661 0.553935 0.053 Uiso 1 1 calc R U . . .
C36 C 0.5750(4) 0.9389(7) 0.54885(13) 0.0417(12) Uani 1 1 d . . . . .
H36 H 0.564840 0.961429 0.524226 0.050 Uiso 1 1 calc R U . . .
C37 C 0.2546(5) 0.7916(8) 0.70025(14) 0.0504(14) Uani 1 1 d . . . . .
H37 H 0.189738 0.742345 0.705053 0.060 Uiso 1 1 calc R U . . .
C38 C 0.4486(4) 0.9425(6) 0.68606(13) 0.0381(11) Uani 1 1 d . . . . .
H38 H 0.511584 0.998117 0.681251 0.046 Uiso 1 1 calc R U . . .
C39 C 0.4124(5) 0.9549(7) 0.71901(13) 0.0484(14) Uani 1 1 d . . . . .
H39 H 0.451815 1.018190 0.737021 0.058 Uiso 1 1 calc R U . . .
C40 C 0.3164(5) 0.8740(8) 0.72656(15) 0.0549(15) Uani 1 1 d . . . . .
H40 H 0.295644 0.877474 0.749823 0.066 Uiso 1 1 calc R U . . .
C41 C 0.6382(4) 0.7899(6) 0.65676(12) 0.0350(11) Uani 1 1 d . . . . .
H41 H 0.585848 0.738603 0.669294 0.042 Uiso 1 1 calc R U . . .
C42 C 0.7421(4) 0.7952(7) 0.67231(14) 0.0435(12) Uani 1 1 d . . . . .
H42 H 0.758621 0.748328 0.695204 0.052 Uiso 1 1 calc R U . . .
C43 C 0.8224(4) 0.8690(8) 0.65452(15) 0.0512(14) Uani 1 1 d . . . . .
H43 H 0.891826 0.876666 0.665758 0.061 Uiso 1 1 calc R U . . .
C44 C 0.7990(4) 0.9303(8) 0.62051(15) 0.0492(14) Uani 1 1 d . . . . .
H44 H 0.853527 0.977371 0.608326 0.059 Uiso 1 1 calc R U . . .

loop_
_atom_site_aniso_label
_atom_site_aniso_U_11
_atom_site_aniso_U_22
_atom_site_aniso_U_33
_atom_site_aniso_U_23
_atom_site_aniso_U_13
_atom_site_aniso_U_12
Pt1 0.02322(9) 0.04017(11) 0.02783(10) 0.00351(7) 0.00292(7) 0.00083(7)
Pt2 0.03470(11) 0.04972(12) 0.03347(11) -0.00716(9) 0.00319(8) 0.00290(9)
Cl1 0.0298(6) 0.0957(11) 0.0429(7) 0.0135(7) 0.0103(5) -0.0032(7)
Cl2 0.0450(8) 0.1134(14) 0.0381(7) -0.0157(8) -0.0023(6) -0.0006(8)
O1 0.0287(17) 0.049(2) 0.0306(17) -0.0046(15) 0.0084(14) -0.0009(15)
O2 0.041(2) 0.064(2) 0.0314(18) 0.0015(17) 0.0029(15) -0.0011(18)
N1 0.026(2) 0.047(2) 0.039(2) -0.0024(19) -0.0005(17) 0.0011(18)
N3 0.030(2) 0.031(2) 0.0246(19) 0.0000(15) 0.0052(15) 0.0002(16)
N2 0.0252(19) 0.038(2) 0.0241(18) 0.0004(15) 0.0025(15) -0.0001(16)
N4 0.038(2) 0.044(3) 0.054(3) -0.006(2) 0.004(2) -0.001(2)
N5 0.045(2) 0.031(2) 0.028(2) 0.0022(16) 0.0061(17) 0.0067(18)
N6 0.037(2) 0.038(2) 0.034(2) -0.0026(17) 0.0072(17) -0.0006(18)
C1 0.031(2) 0.040(3) 0.033(2) -0.005(2) -0.001(2) 0.003(2)
C2 0.033(3) 0.068(4) 0.053(3) -0.005(3) 0.003(2) -0.008(3)
C3 0.038(3) 0.085(5) 0.057(4) -0.011(3) -0.005(3) -0.012(3)
C4 0.049(3) 0.080(4) 0.043(3) -0.018(3) -0.014(3) -0.004(3)
C5 0.040(3) 0.066(4) 0.037(3) -0.008(3) -0.002(2) -0.003(3)
C6 0.029(2) 0.040(3) 0.023(2) -0.0035(19) 0.0015(17) 0.002(2)
C7 0.033(2) 0.035(2) 0.025(2) -0.0031(18) 0.0032(19) 0.001(2)
C8 0.028(2) 0.030(2) 0.024(2) -0.0018(17) 0.0045(17) 0.0000(18)
C9 0.031(2) 0.034(2) 0.027(2) 0.0006(18) 0.0056(19) 0.0016(19)
C10 0.042(3) 0.045(3) 0.024(2) -0.005(2) 0.008(2) -0.002(2)
C11 0.052(3) 0.039(3) 0.027(2) -0.007(2) 0.000(2) -0.006(2)
C12 0.036(3) 0.033(2) 0.030(2) 0.0028(19) -0.001(2) -0.001(2)
C13 0.030(2) 0.028(2) 0.028(2) 0.0021(18) 0.0009(18) -0.0015(18)
C14 0.030(2) 0.026(2) 0.025(2) -0.0017(17) 0.0048(18) -0.0001(18)
C15 0.045(3) 0.050(3) 0.026(2) 0.003(2) 0.003(2) 0.007(2)
C16 0.032(2) 0.034(3) 0.033(2) -0.0011(19) 0.006(2) -0.002(2)
C17 0.035(3) 0.049(3) 0.042(3) 0.008(2) 0.014(2) 0.001(2)
C18 0.045(3) 0.063(4) 0.028(3) 0.009(2) 0.012(2) 0.007(3)
C19 0.044(3) 0.042(3) 0.036(3) 0.002(2) -0.009(2) -0.008(2)
C20 0.029(3) 0.049(3) 0.057(3) 0.007(3) -0.009(2) -0.002(2)
C21 0.030(3) 0.040(3) 0.050(3) 0.002(2) 0.003(2) 0.002(2)
C22 0.030(2) 0.035(3) 0.036(3) 0.000(2) 0.004(2) -0.0004(19)
C23 0.041(3) 0.037(3) 0.049(3) 0.003(2) 0.010(2) 0.006(2)
C24 0.052(4) 0.053(3) 0.060(4) 0.002(3) 0.017(3) 0.000(3)
C25 0.042(4) 0.064(4) 0.100(6) -0.002(4) 0.021(4) -0.002(3)
C26 0.043(4) 0.077(5) 0.087(5) -0.023(4) 0.009(3) -0.009(3)
C27 0.044(3) 0.065(4) 0.068(4) -0.018(3) 0.008(3) -0.003(3)
C28 0.039(3) 0.040(3) 0.041(3) 0.004(2) 0.011(2) 0.003(2)
C29 0.040(3) 0.037(3) 0.039(3) 0.004(2) 0.016(2) 0.009(2)
C30 0.042(3) 0.030(2) 0.031(2) 0.0028(19) 0.005(2) 0.004(2)
C31 0.037(3) 0.038(3) 0.031(3) -0.001(2) 0.004(2) 0.003(2)
C32 0.037(3) 0.032(2) 0.028(2) 0.0013(19) 0.004(2) 0.004(2)
C33 0.039(3) 0.028(2) 0.031(2) -0.0035(18) 0.004(2) 0.004(2)
C34 0.043(3) 0.041(3) 0.036(3) -0.002(2) 0.007(2) 0.002(2)
C35 0.043(3) 0.053(3) 0.039(3) 0.001(2) 0.014(2) -0.006(2)
C36 0.046(3) 0.051(3) 0.029(3) 0.004(2) 0.010(2) 0.000(2)
C37 0.052(3) 0.058(4) 0.044(3) 0.009(3) 0.019(3) 0.012(3)
C38 0.047(3) 0.032(3) 0.034(3) -0.001(2) 0.001(2) 0.006(2)
C39 0.061(4) 0.055(3) 0.029(3) -0.005(2) -0.001(2) 0.019(3)
C40 0.061(4) 0.071(4) 0.034(3) 0.008(3) 0.014(3) 0.023(3)
C41 0.047(3) 0.026(2) 0.033(2) -0.0033(19) 0.005(2) 0.001(2)
C42 0.048(3) 0.042(3) 0.038(3) -0.005(2) -0.007(2) 0.007(2)
C43 0.038(3) 0.067(4) 0.048(3) -0.010(3) -0.003(2) 0.004(3)
C44 0.039(3) 0.060(4) 0.049(3) -0.009(3) 0.007(3) -0.008(3)

loop_
_atom_type_symbol
_atom_type_description
_atom_type_scat_dispersion_real
_atom_type_scat_dispersion_imag
_atom_type_scat_source
C C 0.0033 0.0016 'International Tables Vol C Tables 4.2.6.8 and 6.1.1.4'
H H 0.0000 0.0000 'International Tables Vol C Tables 4.2.6.8 and 6.1.1.4'
Cl Cl 0.1484 0.1585 'International Tables Vol C Tables 4.2.6.8 and 6.1.1.4'
N N 0.0061 0.0033 'International Tables Vol C Tables 4.2.6.8 and 6.1.1.4'
O O 0.0106 0.0060 'International Tables Vol C Tables 4.2.6.8 and 6.1.1.4'
Pt Pt -1.7033 8.3905 'International Tables Vol C Tables 4.2.6.8 and 6.1.1.4'

loop_
_geom_angle_atom_site_label_1
_geom_angle_atom_site_label_2
_geom_angle_atom_site_label_3
_geom_angle
_geom_angle_site_symmetry_1
_geom_angle_site_symmetry_3
_geom_angle_publ_flag
O1 Pt1 Cl1 91.42(9) . . ?
O1 Pt1 N1 168.91(15) . . ?
N1 Pt1 Cl1 97.26(12) . . ?
N2 Pt1 Cl1 178.03(11) . . ?
N2 Pt1 O1 90.50(14) . . ?
N2 Pt1 N1 80.78(15) . . ?
O2 Pt2 Cl2 91.84(10) . . ?
O2 Pt2 N4 170.17(16) . . ?
N4 Pt2 Cl2 96.59(13) . . ?
N6 Pt2 Cl2 176.51(12) . . ?
N6 Pt2 O2 90.73(15) . . ?
N6 Pt2 N4 80.64(17) . . ?
C9 O1 Pt1 124.4(3) . . ?
C31 O2 Pt2 124.5(3) . . ?
C1 N1 Pt1 113.8(3) . . ?
C2 N1 Pt1 126.9(4) . . ?
C2 N1 C1 118.9(4) . . ?
C8 N3 C7 109.0(3) . . ?
C16 N3 C7 119.9(4) . . ?
C16 N3 C8 130.8(4) . . ?
C6 N2 Pt1 116.1(3) . . ?
C8 N2 Pt1 130.6(3) . . ?
C8 N2 C6 112.5(4) . . ?
C23 N4 Pt2 114.5(3) . . ?
C27 N4 Pt2 126.5(4) . . ?
C27 N4 C23 119.0(5) . . ?
C30 N5 C29 109.1(4) . . ?
C38 N5 C29 120.9(4) . . ?
C38 N5 C30 129.3(4) . . ?
C28 N6 Pt2 116.1(3) . . ?
C30 N6 Pt2 130.1(3) . . ?
C30 N6 C28 112.2(4) . . ?
N1 C1 C5 119.9(4) . . ?
N1 C1 C6 113.4(4) . . ?
C5 C1 C6 126.7(5) . . ?
N1 C2 H2 118.9 . . ?
N1 C2 C3 122.2(5) . . ?
C3 C2 H2 118.9 . . ?
C2 C3 H3 120.4 . . ?
C2 C3 C4 119.1(5) . . ?
C4 C3 H3 120.4 . . ?
C3 C4 H4 120.3 . . ?
C5 C4 C3 119.4(5) . . ?
C5 C4 H4 120.3 . . ?
C1 C5 H5 119.8 . . ?
C4 C5 C1 120.4(5) . . ?
C4 C5 H5 119.8 . . ?
N2 C6 C1 114.7(4) . . ?
N2 C6 C7 107.5(4) . . ?
C7 C6 C1 137.8(4) . . ?
N3 C7 C15 118.8(4) . . ?
C6 C7 N3 105.5(4) . . ?
C6 C7 C15 135.6(4) . . ?
N3 C8 C14 131.3(4) . . ?
N2 C8 N3 105.5(4) . . ?
N2 C8 C14 123.0(4) . . ?
O1 C9 C10 113.1(4) . . ?
O1 C9 C14 129.0(4) . . ?
C14 C9 C10 117.9(4) . . ?
C9 C10 H10 118.8 . . ?
C11 C10 C9 122.3(4) . . ?
C11 C10 H10 118.8 . . ?
C10 C11 H11 119.4 . . ?
C10 C11 C12 121.3(4) . . ?
C12 C11 H11 119.4 . . ?
C13 C12 C11 118.1(4) . . ?
C19 C12 C11 122.0(4) . . ?
C19 C12 C13 119.9(4) . . ?
C12 C13 C14 120.0(4) . . ?
C22 C13 C12 116.7(4) . . ?
C22 C13 C14 123.2(4) . . ?
C9 C14 C8 119.1(4) . . ?
C9 C14 C13 117.8(4) . . ?
C13 C14 C8 123.0(4) . . ?
C7 C15 H15 120.1 . . ?
C18 C15 C7 119.8(5) . . ?
C18 C15 H15 120.1 . . ?
N3 C16 H16 120.2 . . ?
C17 C16 N3 119.6(4) . . ?
C17 C16 H16 120.2 . . ?
C16 C17 H17 119.2 . . ?
C16 C17 C18 121.5(5) . . ?
C18 C17 H17 119.2 . . ?
C15 C18 C17 119.9(5) . . ?
C15 C18 H18 120.0 . . ?
C17 C18 H18 120.0 . . ?
C12 C19 H19 119.7 . . ?
C20 C19 C12 120.7(5) . . ?
C20 C19 H19 119.7 . . ?
C19 C20 H20 120.1 . . ?
C19 C20 C21 119.7(5) . . ?
C21 C20 H20 120.1 . . ?
C20 C21 H21 119.4 . . ?
C22 C21 C20 121.2(5) . . ?
C22 C21 H21 119.4 . . ?
C13 C22 H22 119.4 . . ?
C21 C22 C13 121.2(5) . . ?
C21 C22 H22 119.4 . . ?
N4 C23 C24 120.5(5) . . ?
N4 C23 C28 113.0(4) . . ?
C24 C23 C28 126.5(5) . . ?
C23 C24 H24 120.3 . . ?
C23 C24 C25 119.4(6) . . ?
C25 C24 H24 120.3 . . ?
C24 C25 H25 120.2 . . ?
C26 C25 C24 119.6(6) . . ?
C26 C25 H25 120.2 . . ?
C25 C26 H26 120.4 . . ?
C27 C26 C25 119.2(6) . . ?
C27 C26 H26 120.4 . . ?
N4 C27 C26 122.3(6) . . ?
N4 C27 H27 118.9 . . ?
C26 C27 H27 118.9 . . ?
N6 C28 C23 114.6(4) . . ?
N6 C28 C29 107.1(4) . . ?
C29 C28 C23 138.2(5) . . ?
N5 C29 C37 118.3(5) . . ?
C28 C29 N5 106.0(4) . . ?
C28 C29 C37 135.7(5) . . ?
N5 C30 C32 131.6(4) . . ?
N6 C30 N5 105.5(4) . . ?
N6 C30 C32 122.9(4) . . ?
O2 C31 C32 129.1(4) . . ?
O2 C31 C36 113.2(4) . . ?
C32 C31 C36 117.7(4) . . ?
C30 C32 C33 122.5(4) . . ?
C31 C32 C30 119.5(4) . . ?
C31 C32 C33 117.8(4) . . ?
C34 C33 C32 120.1(4) . . ?
C41 C33 C32 123.3(4) . . ?
C41 C33 C34 116.3(4) . . ?
C33 C34 C35 118.5(5) . . ?
C44 C34 C33 120.0(5) . . ?
C44 C34 C35 121.3(5) . . ?
C34 C35 H35 119.6 . . ?
C36 C35 C34 120.8(5) . . ?
C36 C35 H35 119.6 . . ?
C31 C36 H36 118.4 . . ?
C35 C36 C31 123.1(5) . . ?
C35 C36 H36 118.4 . . ?
C29 C37 H37 120.1 . . ?
C40 C37 C29 119.8(5) . . ?
C40 C37 H37 120.1 . . ?
N5 C38 H38 120.7 . . ?
C39 C38 N5 118.7(5) . . ?
C39 C38 H38 120.7 . . ?
C38 C39 H39 119.3 . . ?
C38 C39 C40 121.4(5) . . ?
C40 C39 H39 119.3 . . ?
C37 C40 C39 120.2(5) . . ?
C37 C40 H40 119.9 . . ?
C39 C40 H40 119.9 . . ?
C33 C41 H41 119.2 . . ?
C42 C41 C33 121.6(5) . . ?
C42 C41 H41 119.2 . . ?
C41 C42 H42 119.5 . . ?
C41 C42 C43 121.1(5) . . ?
C43 C42 H42 119.5 . . ?
C42 C43 H43 120.3 . . ?
C44 C43 C42 119.4(5) . . ?
C44 C43 H43 120.3 . . ?
C34 C44 H44 119.3 . . ?
C43 C44 C34 121.4(5) . . ?
C43 C44 H44 119.3 . . ?

loop_
_geom_bond_atom_site_label_1
_geom_bond_atom_site_label_2
_geom_bond_distance
_geom_bond_site_symmetry_2
_geom_bond_publ_flag
Pt1 Cl1 2.3081(13) . ?
Pt1 O1 1.989(3) . ?
Pt1 N1 2.012(4) . ?
Pt1 N2 1.929(4) . ?
Pt2 Cl2 2.3134(14) . ?
Pt2 O2 1.991(4) . ?
Pt2 N4 2.012(4) . ?
Pt2 N6 1.931(4) . ?
O1 C9 1.324(5) . ?
O2 C31 1.314(6) . ?
N1 C1 1.375(6) . ?
N1 C2 1.341(6) . ?
N3 C7 1.412(5) . ?
N3 C8 1.398(5) . ?
N3 C16 1.379(5) . ?
N2 C6 1.366(5) . ?
N2 C8 1.325(5) . ?
N4 C23 1.373(7) . ?
N4 C27 1.337(7) . ?
N5 C29 1.401(6) . ?
N5 C30 1.398(6) . ?
N5 C38 1.382(6) . ?
N6 C28 1.370(6) . ?
N6 C30 1.331(6) . ?
C1 C5 1.389(7) . ?
C1 C6 1.438(6) . ?
C2 H2 0.9300 . ?
C2 C3 1.374(8) . ?
C3 H3 0.9300 . ?
C3 C4 1.381(8) . ?
C4 H4 0.9300 . ?
C4 C5 1.355(7) . ?
C5 H5 0.9300 . ?
C6 C7 1.379(6) . ?
C7 C15 1.413(6) . ?
C8 C14 1.447(6) . ?
C9 C10 1.430(6) . ?
C9 C14 1.420(6) . ?
C10 H10 0.9300 . ?
C10 C11 1.339(7) . ?
C11 H11 0.9300 . ?
C11 C12 1.422(7) . ?
C12 C13 1.421(6) . ?
C12 C19 1.418(6) . ?
C13 C14 1.446(6) . ?
C13 C22 1.418(6) . ?
C15 H15 0.9300 . ?
C15 C18 1.343(7) . ?
C16 H16 0.9300 . ?
C16 C17 1.344(6) . ?
C17 H17 0.9300 . ?
C17 C18 1.411(7) . ?
C18 H18 0.9300 . ?
C19 H19 0.9300 . ?
C19 C20 1.357(7) . ?
C20 H20 0.9300 . ?
C20 C21 1.388(7) . ?
C21 H21 0.9300 . ?
C21 C22 1.366(6) . ?
C22 H22 0.9300 . ?
C23 C24 1.378(7) . ?
C23 C28 1.443(7) . ?
C24 H24 0.9300 . ?
C24 C25 1.379(8) . ?
C25 H25 0.9300 . ?
C25 C26 1.371(9) . ?
C26 H26 0.9300 . ?
C26 C27 1.368(8) . ?
C27 H27 0.9300 . ?
C28 C29 1.382(7) . ?
C29 C37 1.416(7) . ?
C30 C32 1.440(6) . ?
C31 C32 1.425(6) . ?
C31 C36 1.431(7) . ?
C32 C33 1.452(6) . ?
C33 C34 1.420(7) . ?
C33 C41 1.414(6) . ?
C34 C35 1.422(7) . ?
C34 C44 1.407(7) . ?
C35 H35 0.9300 . ?
C35 C36 1.337(7) . ?
C36 H36 0.9300 . ?
C37 H37 0.9300 . ?
C37 C40 1.346(8) . ?
C38 H38 0.9300 . ?
C38 C39 1.354(7) . ?
C39 H39 0.9300 . ?
C39 C40 1.407(8) . ?
C40 H40 0.9300 . ?
C41 H41 0.9300 . ?
C41 C42 1.372(7) . ?
C42 H42 0.9300 . ?
C42 C43 1.380(8) . ?
C43 H43 0.9300 . ?
C43 C44 1.357(7) . ?
C44 H44 0.9300 . ?

loop_
_geom_torsion_atom_site_label_1
_geom_torsion_atom_site_label_2
_geom_torsion_atom_site_label_3
_geom_torsion_atom_site_label_4
_geom_torsion
_geom_torsion_site_symmetry_1
_geom_torsion_site_symmetry_2
_geom_torsion_site_symmetry_3
_geom_torsion_site_symmetry_4
_geom_torsion_publ_flag
Pt1 O1 C9 C10 -176.5(3) . . . . ?
Pt1 O1 C9 C14 3.5(7) . . . . ?
Pt1 N1 C1 C5 -171.3(4) . . . . ?
Pt1 N1 C1 C6 7.6(5) . . . . ?
Pt1 N1 C2 C3 170.4(5) . . . . ?
Pt1 N2 C6 C1 -8.4(5) . . . . ?
Pt1 N2 C6 C7 170.3(3) . . . . ?
Pt1 N2 C8 N3 -167.3(3) . . . . ?
Pt1 N2 C8 C14 9.2(7) . . . . ?
Pt2 O2 C31 C32 -8.1(7) . . . . ?
Pt2 O2 C31 C36 173.1(3) . . . . ?
Pt2 N4 C23 C24 175.9(4) . . . . ?
Pt2 N4 C23 C28 -3.1(5) . . . . ?
Pt2 N4 C27 C26 -175.6(5) . . . . ?
Pt2 N6 C28 C23 10.9(5) . . . . ?
Pt2 N6 C28 C29 -166.5(3) . . . . ?
Pt2 N6 C30 N5 162.0(3) . . . . ?
Pt2 N6 C30 C32 -16.2(7) . . . . ?
O1 C9 C10 C11 173.6(5) . . . . ?
O1 C9 C14 C8 14.3(7) . . . . ?
O1 C9 C14 C13 -162.5(4) . . . . ?
O2 C31 C32 C30 -8.3(8) . . . . ?
O2 C31 C32 C33 166.4(5) . . . . ?
O2 C31 C36 C35 -175.6(5) . . . . ?
N1 C1 C5 C4 0.0(8) . . . . ?
N1 C1 C6 N2 0.2(6) . . . . ?
N1 C1 C6 C7 -177.9(5) . . . . ?
N1 C2 C3 C4 -0.2(10) . . . . ?
N3 C7 C15 C18 -2.3(7) . . . . ?
N3 C8 C14 C9 154.8(4) . . . . ?
N3 C8 C14 C13 -28.5(7) . . . . ?
N3 C16 C17 C18 1.0(7) . . . . ?
N2 C6 C7 N3 -1.0(5) . . . . ?
N2 C6 C7 C15 179.7(5) . . . . ?
N2 C8 C14 C9 -20.7(6) . . . . ?
N2 C8 C14 C13 156.0(4) . . . . ?
N4 C23 C24 C25 0.6(8) . . . . ?
N4 C23 C28 N6 -4.8(6) . . . . ?
N4 C23 C28 C29 171.5(6) . . . . ?
N5 C29 C37 C40 4.2(8) . . . . ?
N5 C30 C32 C31 -157.0(5) . . . . ?
N5 C30 C32 C33 28.6(8) . . . . ?
N5 C38 C39 C40 -1.1(7) . . . . ?
N6 C28 C29 N5 1.9(5) . . . . ?
N6 C28 C29 C37 179.1(6) . . . . ?
N6 C30 C32 C31 20.7(7) . . . . ?
N6 C30 C32 C33 -153.7(5) . . . . ?
C1 N1 C2 C3 -1.9(8) . . . . ?
C1 C6 C7 N3 177.2(5) . . . . ?
C1 C6 C7 C15 -2.1(10) . . . . ?
C2 N1 C1 C5 2.0(7) . . . . ?
C2 N1 C1 C6 -179.2(5) . . . . ?
C2 C3 C4 C5 2.2(10) . . . . ?
C3 C4 C5 C1 -2.1(10) . . . . ?
C5 C1 C6 N2 179.0(5) . . . . ?
C5 C1 C6 C7 0.9(10) . . . . ?
C6 N2 C8 N3 1.9(5) . . . . ?
C6 N2 C8 C14 178.4(4) . . . . ?
C6 C1 C5 C4 -178.7(5) . . . . ?
C6 C7 C15 C18 176.9(5) . . . . ?
C7 N3 C8 N2 -2.5(5) . . . . ?
C7 N3 C8 C14 -178.5(4) . . . . ?
C7 N3 C16 C17 -6.4(6) . . . . ?
C7 C15 C18 C17 -3.0(8) . . . . ?
C8 N3 C7 C6 2.1(5) . . . . ?
C8 N3 C7 C15 -178.4(4) . . . . ?
C8 N3 C16 C17 -179.5(4) . . . . ?
C8 N2 C6 C1 -179.2(4) . . . . ?
C8 N2 C6 C7 -0.6(5) . . . . ?
C9 C10 C11 C12 -5.2(8) . . . . ?
C10 C9 C14 C8 -165.7(4) . . . . ?
C10 C9 C14 C13 17.5(6) . . . . ?
C10 C11 C12 C13 5.1(7) . . . . ?
C10 C11 C12 C19 -172.8(5) . . . . ?
C11 C12 C13 C14 6.5(6) . . . . ?
C11 C12 C13 C22 -169.4(4) . . . . ?
C11 C12 C19 C20 174.4(5) . . . . ?
C12 C13 C14 C8 165.5(4) . . . . ?
C12 C13 C14 C9 -17.7(6) . . . . ?
C12 C13 C22 C21 -7.3(7) . . . . ?
C12 C19 C20 C21 -3.2(8) . . . . ?
C13 C12 C19 C20 -3.5(7) . . . . ?
C14 C9 C10 C11 -6.4(7) . . . . ?
C14 C13 C22 C21 176.9(4) . . . . ?
C16 N3 C7 C6 -172.3(4) . . . . ?
C16 N3 C7 C15 7.1(6) . . . . ?
C16 N3 C8 N2 171.2(4) . . . . ?
C16 N3 C8 C14 -4.9(8) . . . . ?
C16 C17 C18 C15 3.8(8) . . . . ?
C19 C12 C13 C14 -175.5(4) . . . . ?
C19 C12 C13 C22 8.5(6) . . . . ?
C19 C20 C21 C22 4.5(8) . . . . ?
C20 C21 C22 C13 0.9(7) . . . . ?
C22 C13 C14 C8 -18.8(7) . . . . ?
C22 C13 C14 C9 157.9(4) . . . . ?
C23 N4 C27 C26 1.3(9) . . . . ?
C23 C24 C25 C26 0.4(9) . . . . ?
C23 C28 C29 N5 -174.6(6) . . . . ?
C23 C28 C29 C37 2.6(11) . . . . ?
C24 C23 C28 N6 176.3(5) . . . . ?
C24 C23 C28 C29 -7.5(10) . . . . ?
C24 C25 C26 C27 -0.6(10) . . . . ?
C25 C26 C27 N4 -0.3(10) . . . . ?
C27 N4 C23 C24 -1.4(8) . . . . ?
C27 N4 C23 C28 179.6(5) . . . . ?
C28 N6 C30 N5 -2.7(5) . . . . ?
C28 N6 C30 C32 179.1(4) . . . . ?
C28 C23 C24 C25 179.5(5) . . . . ?
C28 C29 C37 C40 -172.7(6) . . . . ?
C29 N5 C30 N6 3.8(5) . . . . ?
C29 N5 C30 C32 -178.2(5) . . . . ?
C29 N5 C38 C39 8.2(7) . . . . ?
C29 C37 C40 C39 2.7(8) . . . . ?
C30 N5 C29 C28 -3.5(5) . . . . ?
C30 N5 C29 C37 178.7(4) . . . . ?
C30 N5 C38 C39 177.8(5) . . . . ?
C30 N6 C28 C23 177.9(4) . . . . ?
C30 N6 C28 C29 0.5(6) . . . . ?
C30 C32 C33 C34 -170.4(4) . . . . ?
C30 C32 C33 C41 15.5(7) . . . . ?
C31 C32 C33 C34 15.1(7) . . . . ?
C31 C32 C33 C41 -159.0(4) . . . . ?
C32 C31 C36 C35 5.5(8) . . . . ?
C32 C33 C34 C35 -5.4(7) . . . . ?
C32 C33 C34 C44 179.3(5) . . . . ?
C32 C33 C41 C42 179.3(4) . . . . ?
C33 C34 C35 C36 -4.6(8) . . . . ?
C33 C34 C44 C43 3.1(8) . . . . ?
C33 C41 C42 C43 -0.5(7) . . . . ?
C34 C33 C41 C42 4.9(7) . . . . ?
C34 C35 C36 C31 4.6(8) . . . . ?
C35 C34 C44 C43 -172.1(5) . . . . ?
C36 C31 C32 C30 170.4(4) . . . . ?
C36 C31 C32 C33 -15.0(7) . . . . ?
C38 N5 C29 C28 167.9(4) . . . . ?
C38 N5 C29 C37 -9.8(7) . . . . ?
C38 N5 C30 N6 -166.7(4) . . . . ?
C38 N5 C30 C32 11.3(8) . . . . ?
C38 C39 C40 C37 -4.4(8) . . . . ?
C41 C33 C34 C35 169.2(4) . . . . ?
C41 C33 C34 C44 -6.1(7) . . . . ?
C41 C42 C43 C44 -2.9(8) . . . . ?
C42 C43 C44 C34 1.6(9) . . . . ?
C44 C34 C35 C36 170.7(5) . . . . ?
